data_2235631
loop_
_publ_author_name
'Kargar, Hadi'
'Kia, Reza'
'Abbasian, Saeideh'
'Tahir, Muhammad Nawaz'

_publ_section_title
;
 Aqua{4,4',6,6'-tetrachloro-2,2'-[(2,2-dimethylpropane-1,3-diyl)bis(nitrilomethanylylidene)]diphenolato}zinc
;
_journal_coeditor_code SU2451
_journal_issue 7
_journal_name_full 'Acta Crystallographica Section E'
_journal_page_first m936
_journal_page_last m937
_journal_paper_doi 10.1107/S1600536812025986
_journal_volume 68
_journal_year 2012
_chemical_formula_iupac '[Zn (C19 H16 Cl4 N2 O2) (H2 O)]'
_chemical_formula_moiety 'C19 H18 Cl4 N2 O3 Zn'
_chemical_formula_sum 'C19 H18 Cl4 N2 O3 Zn'
_chemical_formula_weight 529.52
_chemical_name_systematic
Aqua{4,4',6,6'-tetrachloro-2,2'-[(2,2-dimethylpropane-1,3-diyl)bis(nitrilomethanylylidene)]diphenolato}zinc
_space_group_IT_number 14
_symmetry_cell_setting monoclinic
_symmetry_space_group_name_Hall '-P 2yn'
_symmetry_space_group_name_H-M 'P 1 21/n 1'
_atom_sites_solution_hydrogens geom
_atom_sites_solution_primary direct
_atom_sites_solution_secondary difmap
_audit_creation_method SHELXL-97
_cell_angle_alpha 90.00
_cell_angle_beta 107.159(3)
_cell_angle_gamma 90.00
_cell_formula_units_Z 8
_cell_length_a 11.2812(7)
_cell_length_b 22.5897(15)
_cell_length_c 17.6777(12)
_cell_measurement_reflns_used 3535
_cell_measurement_temperature 291(2)
_cell_measurement_theta_max 27.52
_cell_measurement_theta_min 2.50
_cell_volume 4304.4(5)
_computing_cell_refinement 'SAINT (Bruker, 2005)'
_computing_data_collection 'APEX2 (Bruker, 2005)'
_computing_data_reduction 'SAINT (Bruker, 2005)'
_computing_molecular_graphics 'SHELXTL (Sheldrick, 2008)'
_computing_publication_material 'SHELXTL (Sheldrick, 2008) and PLATON (Spek, 2009)'
_computing_structure_refinement 'SHELXL97 (Sheldrick, 2008)'
_computing_structure_solution 'SHELXS97 (Sheldrick, 2008)'
_diffrn_ambient_temperature 291(2)
_diffrn_measured_fraction_theta_full 0.994
_diffrn_measured_fraction_theta_max 0.994
_diffrn_measurement_device_type
;
Bruker SMART APEXII CCD area-detector diffractometer
;
_diffrn_measurement_method '\f and \w scans'
_diffrn_radiation_monochromator graphite
_diffrn_radiation_source 'fine-focus sealed tube'
_diffrn_radiation_type MoK\a
_diffrn_radiation_wavelength 0.71073
_diffrn_reflns_av_R_equivalents 0.0526
_diffrn_reflns_av_sigmaI/netI 0.0660
_diffrn_reflns_limit_h_max 14
_diffrn_reflns_limit_h_min -14
_diffrn_reflns_limit_k_max 29
_diffrn_reflns_limit_k_min -27
_diffrn_reflns_limit_l_max 23
_diffrn_reflns_limit_l_min -13
_diffrn_reflns_number 40205
_diffrn_reflns_theta_full 28.00
_diffrn_reflns_theta_max 28.00
_diffrn_reflns_theta_min 1.80
_diffrn_standards_number 0
_exptl_absorpt_coefficient_mu 1.661
_exptl_absorpt_correction_T_max 0.7542
_exptl_absorpt_correction_T_min 0.5940
_exptl_absorpt_correction_type multi-scan
_exptl_absorpt_process_details '(<i>SADABS</i>; Bruker, 2005)'
_exptl_crystal_colour light-green
_exptl_crystal_density_diffrn 1.634
_exptl_crystal_density_method 'not measured'
_exptl_crystal_description block
_exptl_crystal_F_000 2144
_exptl_crystal_size_max 0.35
_exptl_crystal_size_mid 0.20
_exptl_crystal_size_min 0.18
_refine_diff_density_max 0.540
_refine_diff_density_min -0.554
_refine_ls_extinction_method none
_refine_ls_goodness_of_fit_ref 1.000
_refine_ls_hydrogen_treatment constr
_refine_ls_matrix_type full
_refine_ls_number_parameters 525
_refine_ls_number_reflns 10321
_refine_ls_number_restraints 0
_refine_ls_restrained_S_all 1.000
_refine_ls_R_factor_all 0.0989
_refine_ls_R_factor_gt 0.0467
_refine_ls_shift/su_max 0.001
_refine_ls_shift/su_mean 0.000
_refine_ls_structure_factor_coef Fsqd
_refine_ls_weighting_details 'calc w=1/[\s^2^(Fo^2^)+(0.0289P)^2^+2.1802P] where P=(Fo^2^+2Fc^2^)/3'
_refine_ls_weighting_scheme calc
_refine_ls_wR_factor_gt 0.0791
_refine_ls_wR_factor_ref 0.0940
_reflns_number_gt 6266
_reflns_number_total 10321
_reflns_threshold_expression I>2\s(I)
_cod_data_source_file su2451.cif
_cod_data_source_block I
_cod_original_sg_symbol_H-M 'P 21/n'
_cod_database_code 2235631
_cod_database_fobs_code 2235631

loop_
_symmetry_equiv_pos_as_xyz
'x, y, z'
'-x+1/2, y+1/2, -z+1/2'
'-x, -y, -z'
'x-1/2, -y-1/2, z-1/2'

loop_
_atom_site_type_symbol
_atom_site_label
_atom_site_fract_x
_atom_site_fract_y
_atom_site_fract_z
_atom_site_U_iso_or_equiv
_atom_site_adp_type
_atom_site_calc_flag
_atom_site_refinement_flags
_atom_site_occupancy
_atom_site_symmetry_multiplicity
C C1 0.1705(3) 0.87606(14) 0.92060(17) 0.0355(7) Uani d . 1 1
C C2 0.0832(3) 0.92301(15) 0.90671(18) 0.0437(8) Uani d . 1 1
C C3 0.1138(3) 0.97980(16) 0.93028(19) 0.0537(10) Uani d . 1 1
H H3 0.0532 1.0091 0.9192 0.064 Uiso calc R 1 1
C C4 0.2353(4) 0.99363(14) 0.97075(19) 0.0506(9) Uani d . 1 1
C C5 0.3224(3) 0.95054(15) 0.98837(19) 0.0480(9) Uani d . 1 1
H H5 0.4034 0.9601 1.0170 0.058 Uiso calc R 1 1
C C6 0.2935(3) 0.89209(14) 0.96451(17) 0.0372(8) Uani d . 1 1
C C7 0.3924(3) 0.84976(15) 0.99221(17) 0.0391(8) Uani d . 1 1
H H7 0.4661 0.8643 1.0263 0.047 Uiso calc R 1 1
C C8 0.4941(3) 0.75817(14) 1.02127(18) 0.0415(8) Uani d . 1 1
H H8A 0.4612 0.7280 1.0485 0.050 Uiso calc R 1 1
H H8B 0.5496 0.7828 1.0613 0.050 Uiso calc R 1 1
C C9 0.5697(3) 0.72769(14) 0.97352(18) 0.0382(8) Uani d . 1 1
C C10 0.6560(3) 0.77180(17) 0.9508(2) 0.0583(10) Uani d . 1 1
H H10A 0.7135 0.7875 0.9980 0.087 Uiso calc R 1 1
H H10B 0.6078 0.8035 0.9207 0.087 Uiso calc R 1 1
H H10C 0.7008 0.7521 0.9196 0.087 Uiso calc R 1 1
C C11 0.6452(3) 0.67965(16) 1.0274(2) 0.0540(10) Uani d . 1 1
H H11A 0.6891 0.6967 1.0777 0.081 Uiso calc R 1 1
H H11B 0.7034 0.6628 1.0034 0.081 Uiso calc R 1 1
H H11C 0.5904 0.6493 1.0352 0.081 Uiso calc R 1 1
C C12 0.4866(3) 0.69988(15) 0.89747(18) 0.0406(8) Uani d . 1 1
H H12A 0.4726 0.7285 0.8548 0.049 Uiso calc R 1 1
H H12B 0.5289 0.6661 0.8835 0.049 Uiso calc R 1 1
C C13 0.3407(3) 0.62610(15) 0.90478(18) 0.0404(8) Uani d . 1 1
H H13 0.4012 0.5992 0.9013 0.048 Uiso calc R 1 1
C C14 0.2239(3) 0.60225(14) 0.90957(17) 0.0373(8) Uani d . 1 1
C C15 0.2108(3) 0.54062(15) 0.90541(18) 0.0446(8) Uani d . 1 1
H H15 0.2760 0.5174 0.9002 0.054 Uiso calc R 1 1
C C16 0.1047(3) 0.51410(14) 0.90886(19) 0.0454(9) Uani d . 1 1
C C17 0.0072(3) 0.54684(15) 0.91738(18) 0.0446(8) Uani d . 1 1
H H17 -0.0652 0.5285 0.9201 0.053 Uiso calc R 1 1
C C18 0.0189(3) 0.60743(14) 0.92176(17) 0.0366(7) Uani d . 1 1
C C19 0.1247(3) 0.63827(14) 0.91680(16) 0.0336(7) Uani d . 1 1
C C20 1.0088(3) 0.61283(14) 0.70433(17) 0.0372(8) Uani d . 1 1
C C21 1.1082(3) 0.57707(16) 0.69715(19) 0.0466(9) Uani d . 1 1
C C22 1.1025(4) 0.51679(16) 0.6906(2) 0.0546(10) Uani d . 1 1
H H22 1.1699 0.4954 0.6851 0.065 Uiso calc R 1 1
C C23 0.9963(4) 0.48839(15) 0.6923(2) 0.0570(11) Uani d . 1 1
C C24 0.8978(3) 0.51962(16) 0.70139(19) 0.0526(10) Uani d . 1 1
H H24 0.8270 0.4995 0.7036 0.063 Uiso calc R 1 1
C C25 0.9019(3) 0.58158(14) 0.70739(18) 0.0417(8) Uani d . 1 1
C C26 0.7934(3) 0.61027(16) 0.71670(18) 0.0446(9) Uani d . 1 1
H H26 0.7299 0.5859 0.7219 0.054 Uiso calc R 1 1
C C27 0.6590(3) 0.68856(16) 0.72515(19) 0.0454(9) Uani d . 1 1
H H27A 0.6754 0.7213 0.7624 0.055 Uiso calc R 1 1
H H27B 0.6174 0.6577 0.7459 0.055 Uiso calc R 1 1
C C28 0.5728(3) 0.70994(16) 0.6448(2) 0.0475(9) Uani d . 1 1
C C29 0.4962(4) 0.65769(18) 0.6003(2) 0.0755(13) Uani d . 1 1
H H29A 0.4435 0.6430 0.6299 0.113 Uiso calc R 1 1
H H29B 0.5510 0.6268 0.5942 0.113 Uiso calc R 1 1
H H29C 0.4462 0.6706 0.5491 0.113 Uiso calc R 1 1
C C30 0.4885(4) 0.7576(2) 0.6605(2) 0.0791(14) Uani d . 1 1
H H30A 0.4322 0.7706 0.6112 0.119 Uiso calc R 1 1
H H30B 0.5377 0.7905 0.6865 0.119 Uiso calc R 1 1
H H30C 0.4423 0.7420 0.6937 0.119 Uiso calc R 1 1
C C31 0.6459(3) 0.73261(15) 0.59062(18) 0.0421(8) Uani d . 1 1
H H31A 0.6770 0.6989 0.5683 0.051 Uiso calc R 1 1
H H31B 0.5899 0.7542 0.5472 0.051 Uiso calc R 1 1
C C32 0.7426(3) 0.82606(15) 0.61298(17) 0.0375(8) Uani d . 1 1
H H32 0.6662 0.8394 0.5811 0.045 Uiso calc R 1 1
C C33 0.8389(3) 0.86968(13) 0.63842(17) 0.0356(7) Uani d . 1 1
C C34 0.8040(3) 0.92845(15) 0.6206(2) 0.0477(9) Uani d . 1 1
H H34A 0.7213 0.9374 0.5953 0.057 Uiso calc R 1 1
C C35 0.8887(3) 0.97289(15) 0.6396(2) 0.0542(10) Uani d . 1 1
C C36 1.0125(3) 0.96035(15) 0.6740(2) 0.0476(9) Uani d . 1 1
H H36 1.0707 0.9908 0.6861 0.057 Uiso calc R 1 1
C C37 1.0490(3) 0.90312(14) 0.69004(18) 0.0378(8) Uani d . 1 1
C C38 0.9654(3) 0.85496(14) 0.67545(16) 0.0318(7) Uani d . 1 1
Cl Cl1 -0.06983(8) 0.90631(4) 0.85779(6) 0.0657(3) Uani d . 1 1
Cl Cl2 0.27402(11) 1.06605(4) 1.00096(6) 0.0797(4) Uani d . 1 1
Cl Cl3 0.08933(11) 0.43764(4) 0.90066(6) 0.0712(3) Uani d . 1 1
Cl Cl4 -0.10329(8) 0.64954(4) 0.93279(5) 0.0506(2) Uani d . 1 1
Cl Cl5 1.24528(9) 0.61189(5) 0.69905(6) 0.0663(3) Uani d . 1 1
Cl Cl6 0.98712(11) 0.41141(4) 0.68558(7) 0.0866(4) Uani d . 1 1
Cl Cl7 0.84276(11) 1.04590(5) 0.61807(9) 0.0951(4) Uani d . 1 1
Cl Cl8 1.20501(7) 0.88856(4) 0.73122(5) 0.0536(2) Uani d . 1 1
N N1 0.3909(2) 0.79496(12) 0.97557(14) 0.0346(6) Uani d . 1 1
N N2 0.3672(2) 0.68069(12) 0.90498(14) 0.0354(6) Uani d . 1 1
N N3 0.7758(2) 0.66583(12) 0.71855(14) 0.0378(6) Uani d . 1 1
N N4 0.7508(2) 0.77119(12) 0.62946(14) 0.0347(6) Uani d . 1 1
O O1 0.13710(18) 0.82302(9) 0.89589(12) 0.0412(5) Uani d . 1 1
O O2 0.12543(18) 0.69585(9) 0.91997(12) 0.0376(5) Uani d . 1 1
O O3 1.02176(19) 0.67011(9) 0.70831(12) 0.0410(5) Uani d . 1 1
O O4 1.00460(17) 0.80174(9) 0.69400(12) 0.0370(5) Uani d . 1 1
O O1W 0.21606(18) 0.74985(9) 0.77822(11) 0.0392(5) Uani d . 1 1
H H1W1 0.1832 0.7147 0.7622 0.059 Uiso d R 1 1
H H2W1 0.1602 0.7775 0.7558 0.059 Uiso d R 1 1
O O2W 0.92427(18) 0.76063(9) 0.82454(11) 0.0394(5) Uani d . 1 1
H H1W2 0.9594 0.7313 0.8563 0.059 Uiso d R 1 1
H H2W2 0.9672 0.7942 0.8352 0.059 Uiso d R 1 1
Zn Zn1 0.24468(3) 0.751893(16) 0.89909(2) 0.03454(10) Uani d . 1 1
Zn Zn2 0.90046(3) 0.732396(16) 0.71064(2) 0.03484(10) Uani d . 1 1

loop_
_atom_site_aniso_label
_atom_site_aniso_U_11
_atom_site_aniso_U_22
_atom_site_aniso_U_33
_atom_site_aniso_U_12
_atom_site_aniso_U_13
_atom_site_aniso_U_23
C1 0.0374(18) 0.036(2) 0.0333(16) 0.0063(15) 0.0103(14) -0.0003(14)
C2 0.0412(19) 0.044(2) 0.0424(19) 0.0104(16) 0.0074(15) -0.0026(15)
C3 0.065(3) 0.043(2) 0.049(2) 0.0189(19) 0.0093(19) -0.0014(17)
C4 0.073(3) 0.030(2) 0.043(2) 0.0067(19) 0.0067(18) -0.0041(15)
C5 0.053(2) 0.046(2) 0.043(2) -0.0013(18) 0.0105(17) -0.0055(16)
C6 0.0409(18) 0.0335(19) 0.0378(17) 0.0029(15) 0.0126(14) -0.0043(14)
C7 0.0312(17) 0.044(2) 0.0388(18) -0.0023(15) 0.0052(14) -0.0047(15)
C8 0.0326(17) 0.047(2) 0.0402(18) 0.0097(15) 0.0033(14) -0.0001(15)
C9 0.0288(16) 0.040(2) 0.0440(18) 0.0043(15) 0.0084(14) 0.0035(15)
C10 0.045(2) 0.058(3) 0.072(3) -0.0053(19) 0.018(2) 0.005(2)
C11 0.040(2) 0.061(3) 0.059(2) 0.0173(18) 0.0116(18) 0.0098(18)
C12 0.0349(18) 0.044(2) 0.0471(19) 0.0047(15) 0.0181(15) 0.0007(15)
C13 0.0391(19) 0.040(2) 0.0436(19) 0.0139(16) 0.0147(15) 0.0021(15)
C14 0.0411(19) 0.037(2) 0.0355(17) 0.0069(15) 0.0133(14) 0.0013(14)
C15 0.056(2) 0.039(2) 0.0437(19) 0.0082(18) 0.0229(17) 0.0009(15)
C16 0.066(2) 0.031(2) 0.043(2) 0.0006(18) 0.0229(18) 0.0007(15)
C17 0.050(2) 0.044(2) 0.0422(19) -0.0065(18) 0.0185(17) 0.0040(16)
C18 0.0389(18) 0.037(2) 0.0357(17) -0.0004(15) 0.0140(14) 0.0037(14)
C19 0.0384(18) 0.035(2) 0.0268(15) -0.0007(15) 0.0079(13) 0.0023(13)
C20 0.0426(19) 0.033(2) 0.0313(16) 0.0001(16) 0.0034(14) -0.0013(13)
C21 0.051(2) 0.046(2) 0.0382(19) 0.0040(18) 0.0054(16) -0.0027(15)
C22 0.056(2) 0.043(2) 0.051(2) 0.0109(19) -0.0056(18) -0.0063(17)
C23 0.071(3) 0.031(2) 0.050(2) 0.005(2) -0.0106(19) -0.0007(16)
C24 0.055(2) 0.040(2) 0.051(2) -0.0087(19) -0.0022(18) 0.0010(17)
C25 0.045(2) 0.032(2) 0.0402(18) -0.0013(16) 0.0014(15) 0.0018(14)
C26 0.043(2) 0.047(2) 0.0417(19) -0.0123(17) 0.0088(16) 0.0069(16)
C27 0.0412(19) 0.052(2) 0.048(2) -0.0075(17) 0.0199(16) 0.0026(16)
C28 0.0308(18) 0.059(2) 0.051(2) -0.0081(17) 0.0102(16) 0.0018(17)
C29 0.053(2) 0.090(3) 0.076(3) -0.040(2) 0.007(2) 0.003(2)
C30 0.052(3) 0.103(4) 0.084(3) 0.020(3) 0.024(2) 0.016(3)
C31 0.0327(17) 0.049(2) 0.0382(17) -0.0117(15) -0.0002(14) 0.0036(15)
C32 0.0287(17) 0.045(2) 0.0330(17) 0.0011(15) 0.0004(13) 0.0071(14)
C33 0.0343(17) 0.0305(19) 0.0387(17) -0.0021(14) 0.0055(14) 0.0041(14)
C34 0.041(2) 0.040(2) 0.059(2) 0.0050(17) 0.0104(17) 0.0098(17)
C35 0.053(2) 0.030(2) 0.080(3) 0.0038(18) 0.021(2) 0.0100(18)
C36 0.048(2) 0.033(2) 0.065(2) -0.0106(17) 0.0201(18) 0.0017(17)
C37 0.0333(17) 0.035(2) 0.0446(19) -0.0057(15) 0.0107(14) 0.0025(14)
C38 0.0348(17) 0.0320(19) 0.0283(15) -0.0028(14) 0.0088(13) 0.0024(13)
Cl1 0.0421(5) 0.0607(7) 0.0841(7) 0.0169(5) 0.0028(5) -0.0093(5)
Cl2 0.1053(9) 0.0366(6) 0.0784(7) 0.0052(6) -0.0020(6) -0.0121(5)
Cl3 0.1106(9) 0.0335(6) 0.0812(7) -0.0052(5) 0.0462(7) -0.0003(5)
Cl4 0.0425(5) 0.0487(6) 0.0673(6) 0.0013(4) 0.0263(4) 0.0076(4)
Cl5 0.0520(6) 0.0665(7) 0.0836(7) 0.0029(5) 0.0250(5) -0.0117(5)
Cl6 0.0946(8) 0.0346(6) 0.0963(8) 0.0055(5) -0.0249(6) -0.0073(5)
Cl7 0.0756(8) 0.0339(6) 0.1689(13) 0.0078(5) 0.0255(8) 0.0200(7)
Cl8 0.0348(4) 0.0470(6) 0.0724(6) -0.0119(4) 0.0056(4) 0.0018(4)
N1 0.0289(14) 0.0362(17) 0.0358(14) 0.0042(12) 0.0052(11) -0.0002(12)
N2 0.0303(14) 0.0371(17) 0.0380(14) 0.0051(12) 0.0089(11) -0.0009(12)
N3 0.0364(15) 0.0377(18) 0.0385(15) -0.0051(13) 0.0098(12) 0.0044(12)
N4 0.0294(14) 0.0387(17) 0.0319(13) -0.0072(12) 0.0027(11) 0.0028(12)
O1 0.0320(12) 0.0340(13) 0.0526(13) 0.0054(10) 0.0047(10) -0.0073(10)
O2 0.0340(12) 0.0317(13) 0.0494(13) 0.0011(10) 0.0156(10) -0.0016(10)
O3 0.0379(12) 0.0333(14) 0.0517(13) -0.0013(10) 0.0130(11) 0.0013(10)
O4 0.0297(11) 0.0312(13) 0.0458(12) -0.0035(10) 0.0046(9) 0.0051(10)
O1W 0.0358(12) 0.0373(13) 0.0398(12) 0.0032(10) 0.0040(9) 0.0017(10)
O2W 0.0373(12) 0.0363(13) 0.0410(12) -0.0021(10) 0.0056(10) 0.0001(10)
Zn1 0.02780(18) 0.0338(2) 0.0398(2) 0.00256(16) 0.00654(15) -0.00178(16)
Zn2 0.03034(19) 0.0328(2) 0.0374(2) -0.00331(16) 0.00381(15) 0.00323(16)

loop_
_atom_type_symbol
_atom_type_description
_atom_type_scat_dispersion_real
_atom_type_scat_dispersion_imag
_atom_type_scat_source
C C 0.0033 0.0016 'International Tables Vol C Tables 4.2.6.8 and 6.1.1.4'
H H 0.0000 0.0000 'International Tables Vol C Tables 4.2.6.8 and 6.1.1.4'
N N 0.0061 0.0033 'International Tables Vol C Tables 4.2.6.8 and 6.1.1.4'
O O 0.0106 0.0060 'International Tables Vol C Tables 4.2.6.8 and 6.1.1.4'
Cl Cl 0.1484 0.1585 'International Tables Vol C Tables 4.2.6.8 and 6.1.1.4'
Zn Zn 0.2839 1.4301 'International Tables Vol C Tables 4.2.6.8 and 6.1.1.4'

loop_
_geom_angle_atom_site_label_1
_geom_angle_atom_site_label_2
_geom_angle_atom_site_label_3
_geom_angle
O1 C1 C2 121.1(3)
O1 C1 C6 124.1(3)
C2 C1 C6 114.8(3)
C3 C2 C1 123.5(3)
C3 C2 Cl1 118.9(3)
C1 C2 Cl1 117.6(3)
C2 C3 C4 119.6(3)
C2 C3 H3 120.2
C4 C3 H3 120.2
C5 C4 C3 119.9(3)
C5 C4 Cl2 120.5(3)
C3 C4 Cl2 119.5(3)
C4 C5 C6 121.5(3)
C4 C5 H5 119.3
C6 C5 H5 119.3
C5 C6 C1 120.6(3)
C5 C6 C7 115.8(3)
C1 C6 C7 123.3(3)
N1 C7 C6 127.6(3)
N1 C7 H7 116.2
C6 C7 H7 116.2
N1 C8 C9 115.7(2)
N1 C8 H8A 108.4
C9 C8 H8A 108.4
N1 C8 H8B 108.4
C9 C8 H8B 108.4
H8A C8 H8B 107.4
C10 C9 C11 110.3(3)
C10 C9 C12 108.1(3)
C11 C9 C12 110.0(3)
C10 C9 C8 110.7(3)
C11 C9 C8 105.9(3)
C12 C9 C8 111.9(2)
C9 C10 H10A 109.5
C9 C10 H10B 109.5
H10A C10 H10B 109.5
C9 C10 H10C 109.5
H10A C10 H10C 109.5
H10B C10 H10C 109.5
C9 C11 H11A 109.5
C9 C11 H11B 109.5
H11A C11 H11B 109.5
C9 C11 H11C 109.5
H11A C11 H11C 109.5
H11B C11 H11C 109.5
N2 C12 C9 112.7(3)
N2 C12 H12A 109.1
C9 C12 H12A 109.1
N2 C12 H12B 109.1
C9 C12 H12B 109.1
H12A C12 H12B 107.8
N2 C13 C14 125.4(3)
N2 C13 H13 117.3
C14 C13 H13 117.3
C15 C14 C19 120.0(3)
C15 C14 C13 116.8(3)
C19 C14 C13 123.1(3)
C16 C15 C14 121.2(3)
C16 C15 H15 119.4
C14 C15 H15 119.4
C15 C16 C17 120.9(3)
C15 C16 Cl3 120.2(3)
C17 C16 Cl3 118.9(3)
C16 C17 C18 118.5(3)
C16 C17 H17 120.8
C18 C17 H17 120.8
C17 C18 C19 123.9(3)
C17 C18 Cl4 119.1(3)
C19 C18 Cl4 116.9(2)
O2 C19 C18 119.1(3)
O2 C19 C14 125.6(3)
C18 C19 C14 115.3(3)
O3 C20 C25 125.3(3)
O3 C20 C21 119.5(3)
C25 C20 C21 115.2(3)
C22 C21 C20 123.9(3)
C22 C21 Cl5 118.3(3)
C20 C21 Cl5 117.8(3)
C21 C22 C23 119.0(4)
C21 C22 H22 120.5
C23 C22 H22 120.5
C24 C23 C22 120.6(3)
C24 C23 Cl6 119.3(3)
C22 C23 Cl6 120.1(3)
C23 C24 C25 120.9(4)
C23 C24 H24 119.5
C25 C24 H24 119.5
C24 C25 C20 120.4(3)
C24 C25 C26 116.6(3)
C20 C25 C26 123.0(3)
N3 C26 C25 126.4(3)
N3 C26 H26 116.8
C25 C26 H26 116.8
N3 C27 C28 112.2(3)
N3 C27 H27A 109.2
C28 C27 H27A 109.2
N3 C27 H27B 109.2
C28 C27 H27B 109.2
H27A C27 H27B 107.9
C30 C28 C31 111.2(3)
C30 C28 C29 110.6(3)
C31 C28 C29 105.3(3)
C30 C28 C27 108.2(3)
C31 C28 C27 111.8(3)
C29 C28 C27 109.7(3)
C28 C29 H29A 109.5
C28 C29 H29B 109.5
H29A C29 H29B 109.5
C28 C29 H29C 109.5
H29A C29 H29C 109.5
H29B C29 H29C 109.5
C28 C30 H30A 109.5
C28 C30 H30B 109.5
H30A C30 H30B 109.5
C28 C30 H30C 109.5
H30A C30 H30C 109.5
H30B C30 H30C 109.5
N4 C31 C28 114.6(3)
N4 C31 H31A 108.6
C28 C31 H31A 108.6
N4 C31 H31B 108.6
C28 C31 H31B 108.6
H31A C31 H31B 107.6
N4 C32 C33 126.9(3)
N4 C32 H32 116.6
C33 C32 H32 116.6
C34 C33 C38 120.3(3)
C34 C33 C32 116.4(3)
C38 C33 C32 123.2(3)
C35 C34 C33 121.1(3)
C35 C34 H34A 119.4
C33 C34 H34A 119.4
C34 C35 C36 120.3(3)
C34 C35 Cl7 120.3(3)
C36 C35 Cl7 119.3(3)
C37 C36 C35 119.5(3)
C37 C36 H36 120.3
C35 C36 H36 120.3
C36 C37 C38 123.3(3)
C36 C37 Cl8 118.5(2)
C38 C37 Cl8 118.2(2)
O4 C38 C37 120.7(3)
O4 C38 C33 123.9(3)
C37 C38 C33 115.4(3)
C7 N1 C8 118.1(3)
C7 N1 Zn1 124.7(2)
C8 N1 Zn1 116.7(2)
C13 N2 C12 120.8(3)
C13 N2 Zn1 126.3(2)
C12 N2 Zn1 112.3(2)
C26 N3 C27 120.3(3)
C26 N3 Zn2 126.4(2)
C27 N3 Zn2 113.3(2)
C32 N4 C31 118.6(3)
C32 N4 Zn2 124.3(2)
C31 N4 Zn2 117.1(2)
C1 O1 Zn1 128.29(19)
C19 O2 Zn1 129.3(2)
C20 O3 Zn2 130.0(2)
C38 O4 Zn2 125.89(19)
Zn1 O1W H1W1 105.9
Zn1 O1W H2W1 108.6
H1W1 O1W H2W1 108.1
Zn2 O2W H1W2 107.1
Zn2 O2W H2W2 112.3
H1W2 O2W H2W2 113.0
O2 Zn1 O1 94.56(9)
O2 Zn1 N1 130.35(9)
O1 Zn1 N1 90.04(9)
O2 Zn1 O1W 105.90(8)
O1 Zn1 O1W 94.60(8)
N1 Zn1 O1W 122.98(9)
O2 Zn1 N2 88.53(9)
O1 Zn1 N2 176.45(9)
N1 Zn1 N2 86.62(10)
O1W Zn1 N2 86.21(9)
O3 Zn2 O4 96.47(9)
O3 Zn2 O2W 110.58(8)
O4 Zn2 O2W 89.35(8)
O3 Zn2 N4 136.04(9)
O4 Zn2 N4 87.78(9)
O2W Zn2 N4 113.21(9)
O3 Zn2 N3 88.45(10)
O4 Zn2 N3 173.38(9)
O2W Zn2 N3 93.08(9)
N4 Zn2 N3 85.60(10)

loop_
_geom_bond_atom_site_label_1
_geom_bond_atom_site_label_2
_geom_bond_distance
C1 O1 1.293(3)
C1 C2 1.418(4)
C1 C6 1.422(4)
C2 C3 1.361(5)
C2 Cl1 1.729(3)
C3 C4 1.382(5)
C3 H3 0.9300
C4 C5 1.353(5)
C4 Cl2 1.736(3)
C5 C6 1.395(4)
C5 H5 0.9300
C6 C7 1.442(4)
C7 N1 1.271(4)
C7 H7 0.9300
C8 N1 1.464(3)
C8 C9 1.530(4)
C8 H8A 0.9700
C8 H8B 0.9700
C9 C10 1.526(4)
C9 C11 1.527(4)
C9 C12 1.529(4)
C10 H10A 0.9600
C10 H10B 0.9600
C10 H10C 0.9600
C11 H11A 0.9600
C11 H11B 0.9600
C11 H11C 0.9600
C12 N2 1.457(4)
C12 H12A 0.9700
C12 H12B 0.9700
C13 N2 1.269(4)
C13 C14 1.449(4)
C13 H13 0.9300
C14 C15 1.400(4)
C14 C19 1.419(4)
C15 C16 1.356(5)
C15 H15 0.9300
C16 C17 1.369(5)
C16 Cl3 1.738(3)
C17 C18 1.375(4)
C17 H17 0.9300
C18 C19 1.407(4)
C18 Cl4 1.733(3)
C19 O2 1.302(3)
C20 O3 1.302(3)
C20 C25 1.412(4)
C20 C21 1.417(4)
C21 C22 1.367(5)
C21 Cl5 1.727(4)
C22 C23 1.367(5)
C22 H22 0.9300
C23 C24 1.366(5)
C23 Cl6 1.744(4)
C24 C25 1.403(5)
C24 H24 0.9300
C25 C26 1.437(5)
C26 N3 1.273(4)
C26 H26 0.9300
C27 N3 1.450(4)
C27 C28 1.544(4)
C27 H27A 0.9700
C27 H27B 0.9700
C28 C30 1.515(5)
C28 C31 1.525(5)
C28 C29 1.535(5)
C29 H29A 0.9600
C29 H29B 0.9600
C29 H29C 0.9600
C30 H30A 0.9600
C30 H30B 0.9600
C30 H30C 0.9600
C31 N4 1.467(4)
C31 H31A 0.9700
C31 H31B 0.9700
C32 N4 1.270(4)
C32 C33 1.437(4)
C32 H32 0.9300
C33 C34 1.394(4)
C33 C38 1.423(4)
C34 C35 1.358(5)
C34 H34A 0.9300
C35 C36 1.379(5)
C35 Cl7 1.737(3)
C36 C37 1.361(4)
C36 H36 0.9300
C37 C38 1.413(4)
C37 Cl8 1.726(3)
C38 O4 1.290(3)
N1 Zn1 2.044(2)
N2 Zn1 2.103(2)
N3 Zn2 2.092(3)
N4 Zn2 2.061(2)
O1 Zn1 2.004(2)
O2 Zn1 1.960(2)
O3 Zn2 1.972(2)
O4 Zn2 2.031(2)
O1W Zn1 2.0651(19)
O1W H1W1 0.8866
O1W H2W1 0.8928
O2W Zn2 2.053(2)
O2W H1W2 0.8843
O2W H2W2 0.8903

loop_
_geom_hbond_atom_site_label_D
_geom_hbond_atom_site_label_H
_geom_hbond_atom_site_label_A
_geom_hbond_site_symmetry_A
_geom_hbond_distance_DH
_geom_hbond_distance_HA
_geom_hbond_distance_DA
_geom_hbond_angle_DHA
_geom_hbond_publ_flag
O1W H1W1 Cl5 1_455 0.89 2.76 3.472(2) 139 y
O1W H1W1 O3 1_455 0.89 2.05 2.825(3) 145 y
O1W H2W1 Cl8 1_455 0.89 2.62 3.235(2) 127 y
O1W H2W1 O4 1_455 0.89 1.86 2.681(3) 153 y
O2W H1W2 Cl4 1_655 0.88 2.51 3.226(2) 139 y
O2W H1W2 O2 1_655 0.88 2.04 2.807(3) 144 y
O2W H2W2 Cl1 1_655 0.89 2.62 3.340(2) 139 y
O2W H2W2 O1 1_655 0.89 2.01 2.749(3) 140 y
C8 H8A O4 4_576 0.97 2.56 3.310(4) 134 y
